data_4034577
loop_
_publ_author_name
'Al-Smadi, Derar'
'Enugala, Thilak Reddy'
'Kessler, Vadim'
'Mhashal, Anil Ranu'
'Lynn Kamerlin, Shina Caroline'
'Kihlberg, Jan'
'Norberg, Thomas'
'Widersten, Mikael'

_publ_section_title
;
 Chemical and Biochemical Approaches for the Synthesis of Substituted
 Dihydroxybutanones and Di- and Tri-Hydroxypentanones.
;
_journal_issue 11
_journal_name_full 'The Journal of organic chemistry'
_journal_page_first 6982
_journal_page_last 6991
_journal_paper_doi 10.1021/acs.joc.9b00742
_journal_volume 84
_journal_year 2019
_chemical_formula_sum 'C11 H13 Cl O3'
_chemical_formula_weight 228.66
_space_group_crystal_system monoclinic
_space_group_IT_number 14
_space_group_name_Hall '-P 2yn'
_space_group_name_H-M_alt 'P 1 21/n 1'
_atom_sites_solution_hydrogens mixed
_audit_creation_method SHELXL-2018/3
_cell_angle_alpha 90
_cell_angle_beta 107.694(12)
_cell_angle_gamma 90
_cell_formula_units_Z 4
_cell_length_a 14.851(15)
_cell_length_b 4.703(5)
_cell_length_c 16.195(16)
_cell_measurement_reflns_used 2136
_cell_measurement_temperature 296(2)
_cell_measurement_theta_max 27.26
_cell_measurement_theta_min 2.64
_cell_volume 1077.6(19)
_computing_cell_refinement 'Bruker SAINT'
_computing_data_collection 'Bruker APEX2'
_computing_data_reduction 'Bruker SAINT'
_computing_molecular_graphics 'Bruker SHELXTL'
_computing_publication_material 'Bruker SHELXTL'
_computing_structure_refinement 'SHELXL-2018/3 (Sheldrick, 2018)'
_computing_structure_solution 'SHELXS-97 (Sheldrick, 2008)'
_diffrn_ambient_temperature 296(2)
_diffrn_measured_fraction_theta_full 0.993
_diffrn_measured_fraction_theta_max 0.993
_diffrn_measurement_device_type 'Bruker D8 SMART Apex2 CCD'
_diffrn_measurement_method 'Omega scan'
_diffrn_radiation_type MoK\a
_diffrn_radiation_wavelength 0.71073
_diffrn_reflns_av_R_equivalents 0.0787
_diffrn_reflns_av_unetI/netI 0.0655
_diffrn_reflns_Laue_measured_fraction_full 0.993
_diffrn_reflns_Laue_measured_fraction_max 0.993
_diffrn_reflns_limit_h_max 17
_diffrn_reflns_limit_h_min -17
_diffrn_reflns_limit_k_max 5
_diffrn_reflns_limit_k_min -5
_diffrn_reflns_limit_l_max 19
_diffrn_reflns_limit_l_min -19
_diffrn_reflns_number 7459
_diffrn_reflns_point_group_measured_fraction_full 0.993
_diffrn_reflns_point_group_measured_fraction_max 0.993
_diffrn_reflns_theta_full 25.242
_diffrn_reflns_theta_max 25.245
_diffrn_reflns_theta_min 2.229
_diffrn_source 'sealed tube'
_exptl_absorpt_coefficient_mu 0.338
_exptl_absorpt_correction_T_max 0.973
_exptl_absorpt_correction_T_min 0.888
_exptl_absorpt_correction_type empirical
_exptl_absorpt_process_details 'Bruker SADABS'
_exptl_crystal_colour colorless
_exptl_crystal_density_diffrn 1.409
_exptl_crystal_density_meas ?
_exptl_crystal_density_method 'not measured'
_exptl_crystal_description needle
_exptl_crystal_F_000 480
_exptl_crystal_size_max 0.360
_exptl_crystal_size_mid 0.100
_exptl_crystal_size_min 0.080
_exptl_transmission_factor_max 0.973
_exptl_transmission_factor_min 0.888
_refine_diff_density_max 0.526
_refine_diff_density_min -0.448
_refine_diff_density_rms 0.076
_refine_ls_extinction_method none
_refine_ls_goodness_of_fit_ref 1.178
_refine_ls_hydrogen_treatment mixed
_refine_ls_matrix_type full
_refine_ls_number_parameters 172
_refine_ls_number_reflns 1944
_refine_ls_number_restraints 0
_refine_ls_restrained_S_all 1.178
_refine_ls_R_factor_all 0.0705
_refine_ls_R_factor_gt 0.0529
_refine_ls_shift/su_max 0.000
_refine_ls_shift/su_mean 0.000
_refine_ls_structure_factor_coef Fsqd
_refine_ls_weighting_details 'w=1/[\s^2^(Fo^2^)+(0.0289P)^2^+1.0000P] where P=(Fo^2^+2Fc^2^)/3'
_refine_ls_weighting_scheme calc
_refine_ls_wR_factor_gt 0.1263
_refine_ls_wR_factor_ref 0.1322
_reflns_Friedel_coverage 0.000
_reflns_number_gt 1485
_reflns_number_total 1944
_reflns_threshold_expression 'I > 2\s(I)'
_cod_data_source_file jo9b00742_si_004.cif
_cod_data_source_block shelx
_cod_depositor_comments
;
The following automatic conversions were performed:

data item '_exptl_absorpt_correction_type' value 'Empirical' was
changed to 'empirical' in accordance with the
/home/data/users/saulius/crontab/automatic-downloads/current/ACS/lib/dictionaries/cif_core.dic
dictionary named 'cif_core.dic' version 2.4.2 last updated on
2011-04-26.

data item '_exptl_crystal_density_meas' value 'not measured' was
changed to '?' -- the value is perceived as not measured.

Automatic conversion script
Id: cif_fix_values 6909 2019-04-08 15:41:33Z antanas 
;
_cod_original_cell_volume 1077.8(19)
_cod_original_sg_symbol_H-M 'P 21/n'
_cod_database_code 4034577
_shelx_shelxl_version_number 2018/3
_shelx_space_group_comment
;
The symmetry employed for this shelxl refinement is uniquely defined
by the following loop, which should always be used as a source of
symmetry information in preference to the above space-group names.
They are only intended as comments.
;
_shelx_estimated_absorpt_t_min 0.888
_shelx_estimated_absorpt_t_max 0.973
_exptl_absorpt_special_details 'Bruker SADABS'

loop_
_space_group_symop_operation_xyz
'x, y, z'
'-x+1/2, y+1/2, -z+1/2'
'-x, -y, -z'
'x-1/2, -y-1/2, z-1/2'

loop_
_atom_site_label
_atom_site_type_symbol
_atom_site_fract_x
_atom_site_fract_y
_atom_site_fract_z
_atom_site_U_iso_or_equiv
_atom_site_adp_type
_atom_site_occupancy
_atom_site_site_symmetry_order
_atom_site_calc_flag
_atom_site_refinement_flags_posn
_atom_site_refinement_flags_adp
Cl1 Cl 0.36439(6) 0.14135(16) 0.40950(5) 0.0335(3) Uani 1 1 d . .
O1 O 0.52334(15) 0.6554(4) 0.10437(13) 0.0237(5) Uani 1 1 d . .
O2 O 0.58705(14) 1.1739(4) 0.05900(12) 0.0260(5) Uani 1 1 d . .
H2B H 0.570019 1.319366 0.077843 0.039 Uiso 1 1 calc R U
O3 O 0.75982(16) 0.6505(5) 0.14576(15) 0.0381(6) Uani 1 1 d . .
C5 C 0.3570(2) 0.4900(6) 0.2753(2) 0.0271(7) Uani 1 1 d . .
C7 C 0.5305(2) 0.9929(6) 0.2193(2) 0.0244(7) Uani 1 1 d . .
C4 C 0.4120(2) 0.3906(6) 0.35419(19) 0.0253(7) Uani 1 1 d . .
C9 C 0.6451(2) 1.0115(6) 0.12892(19) 0.0222(6) Uani 1 1 d . .
C8 C 0.5854(2) 0.8282(6) 0.17006(18) 0.0213(6) Uani 1 1 d . .
C2 C 0.5397(2) 0.6822(6) 0.34693(19) 0.0262(7) Uani 1 1 d . .
C1 C 0.4861(2) 0.7884(6) 0.26733(19) 0.0227(6) Uani 1 1 d . .
C10 C 0.7094(2) 0.8204(6) 0.0966(2) 0.0270(7) Uani 1 1 d . .
C6 C 0.3954(2) 0.6908(6) 0.2327(2) 0.0265(7) Uani 1 1 d . .
C3 C 0.5030(2) 0.4798(6) 0.3905(2) 0.0272(7) Uani 1 1 d . .
C11 C 0.7084(3) 0.8445(8) 0.0047(2) 0.0477(10) Uani 1 1 d . .
H11A H 0.664402 0.989482 -0.023807 0.072 Uiso 1 1 calc R U
H11B H 0.770459 0.893543 0.002721 0.072 Uiso 1 1 calc R U
H11C H 0.689662 0.665958 -0.024153 0.072 Uiso 1 1 calc R U
H2A H 0.602(2) 0.747(7) 0.3709(19) 0.022(8) Uiso 1 1 d . .
H8A H 0.628(2) 0.699(7) 0.209(2) 0.025(8) Uiso 1 1 d . .
H3A H 0.543(2) 0.424(6) 0.443(2) 0.020(8) Uiso 1 1 d . .
H7B H 0.479(2) 1.092(7) 0.177(2) 0.025(8) Uiso 1 1 d . .
H5A H 0.289(2) 0.435(6) 0.2502(19) 0.023(8) Uiso 1 1 d . .
H6A H 0.353(2) 0.759(7) 0.175(2) 0.034(9) Uiso 1 1 d . .
H7A H 0.573(2) 1.096(7) 0.258(2) 0.021(8) Uiso 1 1 d . .
H9A H 0.686(2) 1.107(7) 0.174(2) 0.027(8) Uiso 1 1 d . .
H1A H 0.495(2) 0.747(8) 0.059(2) 0.041(11) Uiso 1 1 d . .

loop_
_atom_site_aniso_label
_atom_site_aniso_U_11
_atom_site_aniso_U_22
_atom_site_aniso_U_33
_atom_site_aniso_U_23
_atom_site_aniso_U_13
_atom_site_aniso_U_12
Cl1 0.0460(5) 0.0253(4) 0.0331(5) 0.0014(3) 0.0180(4) -0.0044(3)
O1 0.0353(12) 0.0136(10) 0.0198(11) -0.0016(8) 0.0046(9) -0.0014(9)
O2 0.0421(13) 0.0129(10) 0.0212(11) 0.0000(8) 0.0067(9) 0.0052(9)
O3 0.0379(14) 0.0363(13) 0.0407(14) 0.0076(11) 0.0126(11) 0.0116(11)
C5 0.0282(18) 0.0214(16) 0.0312(18) -0.0034(13) 0.0082(14) -0.0012(13)
C7 0.0320(18) 0.0175(15) 0.0224(17) -0.0030(13) 0.0064(14) -0.0006(13)
C4 0.0384(18) 0.0150(14) 0.0274(16) -0.0037(12) 0.0172(14) -0.0018(13)
C9 0.0284(16) 0.0178(14) 0.0160(15) 0.0005(12) 0.0001(13) -0.0007(12)
C8 0.0276(16) 0.0157(14) 0.0183(15) 0.0004(12) 0.0035(13) 0.0028(12)
C2 0.0285(17) 0.0262(17) 0.0250(17) -0.0059(13) 0.0098(14) -0.0020(13)
C1 0.0309(17) 0.0154(14) 0.0237(16) -0.0055(11) 0.0113(13) 0.0032(12)
C10 0.0275(17) 0.0226(16) 0.0309(17) 0.0010(13) 0.0086(14) -0.0039(13)
C6 0.0322(18) 0.0212(16) 0.0249(17) -0.0008(12) 0.0067(14) 0.0034(13)
C3 0.0378(19) 0.0232(16) 0.0201(17) -0.0019(13) 0.0081(14) 0.0032(14)
C11 0.067(3) 0.047(2) 0.040(2) 0.0069(18) 0.031(2) 0.0228(19)

loop_
_atom_type_symbol
_atom_type_description
_atom_type_scat_dispersion_real
_atom_type_scat_dispersion_imag
_atom_type_scat_source
C C 0.0033 0.0016 'International Tables Vol C Tables 4.2.6.8 and 6.1.1.4'
H H 0.0000 0.0000 'International Tables Vol C Tables 4.2.6.8 and 6.1.1.4'
O O 0.0106 0.0060 'International Tables Vol C Tables 4.2.6.8 and 6.1.1.4'
Cl Cl 0.1484 0.1585 'International Tables Vol C Tables 4.2.6.8 and 6.1.1.4'

loop_
_geom_angle_atom_site_label_1
_geom_angle_atom_site_label_2
_geom_angle_atom_site_label_3
_geom_angle
C4 C5 C6 118.4(3)
C1 C7 C8 109.6(2)
C5 C4 C3 121.8(3)
C5 C4 Cl1 119.0(2)
C3 C4 Cl1 119.1(2)
O2 C9 C10 109.7(2)
O2 C9 C8 111.1(2)
C10 C9 C8 109.0(2)
O1 C8 C9 109.0(2)
O1 C8 C7 110.7(2)
C9 C8 C7 114.7(2)
C1 C2 C3 121.0(3)
C6 C1 C2 118.4(3)
C6 C1 C7 122.1(3)
C2 C1 C7 119.4(3)
O3 C10 C11 121.6(3)
O3 C10 C9 119.5(3)
C11 C10 C9 119.0(3)
C1 C6 C5 121.6(3)
C4 C3 C2 118.8(3)

loop_
_geom_bond_atom_site_label_1
_geom_bond_atom_site_label_2
_geom_bond_distance
Cl1 C4 1.750(3)
O1 C8 1.431(3)
O2 C9 1.419(4)
O3 C10 1.213(4)
C5 C4 1.372(4)
C5 C6 1.390(4)
C7 C1 1.510(4)
C7 C8 1.515(4)
C4 C3 1.365(5)
C9 C10 1.516(4)
C9 C8 1.527(4)
C2 C1 1.386(4)
C2 C3 1.391(4)
C1 C6 1.372(4)
C10 C11 1.488(5)
